data_7033175
loop_
_publ_author_name
'Santoro, Amedeo'
'Sambiagio, Carlo'
'McGowan, Patrick C.'
'Halcrow, Malcolm A.'

_publ_section_title
;
 Synthesis and coordination chemistry of 1,1,1-tris-(pyrid-2-yl)ethane.
;
_journal_issue 3
_journal_name_full 'Dalton transactions (Cambridge, England : 2003)'
_journal_page_first 1060
_journal_page_last 1069
_journal_paper_doi 10.1039/c4dt02824d
_journal_volume 44
_journal_year 2015
_chemical_formula_moiety 'C34 H30 Co N10, 2[Cl O4], 4[C2 H3 N]'
_chemical_formula_sum 'C42 H42 Cl2 Co N10 O8'
_chemical_formula_weight 944.69
_chemical_name_systematic
; 
Bis[1,1,1-tris(pyrid-2-yl)ethane]cobalt(II) diperchlorate 
tetrakis-acetonitrile solvate
;
_space_group_IT_number 14
_symmetry_cell_setting monoclinic
_symmetry_space_group_name_Hall '-P 2yn'
_symmetry_space_group_name_H-M 'P 1 21/n 1'
_atom_sites_solution_hydrogens geom
_atom_sites_solution_primary direct
_atom_sites_solution_secondary difmap
_audit_creation_method SHELXL-97
_cell_angle_alpha 90.00
_cell_angle_beta 112.295(5)
_cell_angle_gamma 90.00
_cell_formula_units_Z 2
_cell_length_a 12.3122(5)
_cell_length_b 12.7314(4)
_cell_length_c 14.6894(6)
_cell_measurement_reflns_used 3808
_cell_measurement_temperature 100(2)
_cell_measurement_theta_max 27.27
_cell_measurement_theta_min 3.54
_cell_volume 2130.45(16)
_computing_cell_refinement 'CrysAlisPro, Agilent Technologies'
_computing_data_collection 'CrysAlisPro, Agilent Technologies'
_computing_data_reduction 'CrysAlisPro, Agilent Technologies'
_computing_molecular_graphics 'XSEED (Barbour, 2001)'
_computing_publication_material 'local program'
_computing_structure_refinement 'SHELXL-97 (Sheldrick, 1997)'
_computing_structure_solution 'SHELXS-97 (Sheldrick, 1990)'
_diffrn_ambient_temperature 100(2)
_diffrn_detector_area_resol_mean 5.3095
_diffrn_measured_fraction_theta_full 0.998
_diffrn_measured_fraction_theta_max 0.998
_diffrn_measurement_device_type 'SuperNova, Dual, Cu at zero, Atlas'
_diffrn_measurement_method '\w scans'
_diffrn_radiation_monochromator mirror
_diffrn_radiation_source 'SuperNova (Mo) X-ray Source'
_diffrn_radiation_type MoK\a
_diffrn_radiation_wavelength 0.71073
_diffrn_reflns_av_R_equivalents 0.0435
_diffrn_reflns_av_sigmaI/netI 0.0548
_diffrn_reflns_limit_h_max 14
_diffrn_reflns_limit_h_min -14
_diffrn_reflns_limit_k_max 15
_diffrn_reflns_limit_k_min -15
_diffrn_reflns_limit_l_max 17
_diffrn_reflns_limit_l_min -17
_diffrn_reflns_number 10280
_diffrn_reflns_theta_full 25.03
_diffrn_reflns_theta_max 25.03
_diffrn_reflns_theta_min 3.17
_diffrn_standards_decay_% 0
_diffrn_standards_interval_count 0
_diffrn_standards_interval_time 0
_diffrn_standards_number 0
_exptl_absorpt_coefficient_mu 0.594
_exptl_absorpt_correction_T_max 0.989
_exptl_absorpt_correction_T_min 0.950
_exptl_absorpt_correction_type multi-scan
_exptl_absorpt_process_details
; 
CrysAlisPro, Agilent Technologies,
Version 1.171.36.24 (release 03-12-2012 CrysAlis171 .NET)
Empirical absorption correction using spherical harmonics,
 implemented in SCALE3 ABSPACK scaling algorithm.
;
_exptl_crystal_colour orange
_exptl_crystal_density_diffrn 1.473
_exptl_crystal_density_method 'not measured'
_exptl_crystal_description plate
_exptl_crystal_F_000 978
_exptl_crystal_size_max 0.25
_exptl_crystal_size_mid 0.15
_exptl_crystal_size_min 0.04
_refine_diff_density_max 0.675
_refine_diff_density_min -0.463
_refine_diff_density_rms 0.071
_refine_ls_extinction_method none
_refine_ls_goodness_of_fit_ref 1.053
_refine_ls_hydrogen_treatment constr
_refine_ls_matrix_type full
_refine_ls_number_parameters 289
_refine_ls_number_reflns 3757
_refine_ls_number_restraints 0
_refine_ls_restrained_S_all 1.053
_refine_ls_R_factor_all 0.0606
_refine_ls_R_factor_gt 0.0448
_refine_ls_shift/su_max 0.000
_refine_ls_shift/su_mean 0.000
_refine_ls_structure_factor_coef Fsqd
_refine_ls_weighting_details 'calc w=1/[\s^2^(Fo^2^)+(0.0455P)^2^+1.9588P] where P=(Fo^2^+2Fc^2^)/3'
_refine_ls_weighting_scheme calc
_refine_ls_wR_factor_gt 0.1044
_refine_ls_wR_factor_ref 0.1150
_reflns_number_gt 3032
_reflns_number_total 3757
_reflns_threshold_expression >2sigma(I)
_cod_data_source_file c4dt02824d3.cif
_cod_data_source_block exp_830
_cod_depositor_comments 'Adding full bibliography for 7033173--7033183.cif.'
_cod_original_cell_volume 2130.45(14)
_cod_original_sg_symbol_H-M 'P 21/n'
_cod_database_code 7033175

loop_
_symmetry_equiv_pos_as_xyz
'x, y, z'
'-x+1/2, y+1/2, -z+1/2'
'-x, -y, -z'
'x-1/2, -y-1/2, z-1/2'

loop_
_atom_site_label
_atom_site_type_symbol
_atom_site_fract_x
_atom_site_fract_y
_atom_site_fract_z
_atom_site_U_iso_or_equiv
_atom_site_adp_type
_atom_site_occupancy
_atom_site_symmetry_multiplicity
_atom_site_calc_flag
_atom_site_refinement_flags
Co1 Co 0.0000 0.5000 0.5000 0.01381(16) Uani 1 2 d S
C1 C 0.2895(3) 0.6282(2) 0.7841(2) 0.0219(7) Uani 1 1 d .
H1A H 0.3146 0.5735 0.8348 0.033 Uiso 1 1 calc R
H1B H 0.2558 0.6873 0.8073 0.033 Uiso 1 1 calc R
H1C H 0.3573 0.6526 0.7704 0.033 Uiso 1 1 calc R
C2 C 0.1969(2) 0.5832(2) 0.6899(2) 0.0175(6) Uani 1 1 d .
N1 N 0.0690(2) 0.64230(17) 0.52220(17) 0.0169(5) Uani 1 1 d .
C3 C 0.1550(2) 0.6685(2) 0.6090(2) 0.0170(6) Uani 1 1 d .
N4 N 0.9999(3) 0.2374(3) 0.7857(3) 0.0510(9) Uani 1 1 d .
C4 C 0.2043(3) 0.7684(2) 0.6235(2) 0.0254(7) Uani 1 1 d .
H4 H 0.2647 0.7860 0.6846 0.030 Uiso 1 1 calc R
N5 N 0.6439(3) 0.3819(3) 0.5342(3) 0.0685(12) Uani 1 1 d .
C5 C 0.1654(3) 0.8420(2) 0.5489(2) 0.0282(7) Uani 1 1 d .
H5 H 0.1987 0.9104 0.5582 0.034 Uiso 1 1 calc R
C6 C 0.0782(3) 0.8150(2) 0.4612(2) 0.0227(7) Uani 1 1 d .
H6 H 0.0497 0.8644 0.4089 0.027 Uiso 1 1 calc R
C7 C 0.0327(3) 0.7150(2) 0.4505(2) 0.0196(6) Uani 1 1 d .
H7 H -0.0273 0.6964 0.3895 0.024 Uiso 1 1 calc R
N2 N -0.0048(2) 0.50981(17) 0.63248(18) 0.0170(5) Uani 1 1 d .
C8 C 0.0902(3) 0.5432(2) 0.7105(2) 0.0186(6) Uani 1 1 d .
C9 C 0.0905(3) 0.5398(2) 0.8053(2) 0.0243(7) Uani 1 1 d .
H9 H 0.1572 0.5637 0.8594 0.029 Uiso 1 1 calc R
C10 C -0.0059(3) 0.5018(2) 0.8207(2) 0.0273(7) Uani 1 1 d .
H10 H -0.0053 0.4968 0.8854 0.033 Uiso 1 1 calc R
C11 C -0.1038(3) 0.4709(2) 0.7403(2) 0.0278(7) Uani 1 1 d .
H11 H -0.1723 0.4465 0.7487 0.033 Uiso 1 1 calc R
C12 C -0.0997(3) 0.4763(2) 0.6481(2) 0.0209(7) Uani 1 1 d .
H12 H -0.1670 0.4554 0.5930 0.025 Uiso 1 1 calc R
N3 N 0.1766(2) 0.44170(17) 0.57126(17) 0.0167(5) Uani 1 1 d .
C13 C 0.2498(2) 0.4905(2) 0.6525(2) 0.0162(6) Uani 1 1 d .
C14 C 0.3659(3) 0.4583(2) 0.6990(2) 0.0208(7) Uani 1 1 d .
H14 H 0.4169 0.4938 0.7561 0.025 Uiso 1 1 calc R
C15 C 0.4065(3) 0.3741(2) 0.6614(2) 0.0247(7) Uani 1 1 d .
H15 H 0.4855 0.3514 0.6923 0.030 Uiso 1 1 calc R
C16 C 0.3310(3) 0.3235(2) 0.5786(2) 0.0223(7) Uani 1 1 d .
H16 H 0.3568 0.2651 0.5518 0.027 Uiso 1 1 calc R
C17 C 0.2167(2) 0.3597(2) 0.5353(2) 0.0174(6) Uani 1 1 d .
H17 H 0.1646 0.3254 0.4779 0.021 Uiso 1 1 calc R
Cl1 Cl 0.79315(6) 0.90216(5) 0.59735(5) 0.02107(19) Uani 1 1 d .
O1 O 0.8420(2) 0.99159(16) 0.65956(17) 0.0318(6) Uani 1 1 d .
O2 O 0.8219(2) 0.80832(17) 0.65539(17) 0.0399(6) Uani 1 1 d .
O3 O 0.66726(19) 0.91274(19) 0.55248(18) 0.0390(6) Uani 1 1 d .
O4 O 0.8393(2) 0.89649(17) 0.52146(17) 0.0325(6) Uani 1 1 d .
C18 C 0.8796(4) 0.1201(3) 0.8555(3) 0.0472(10) Uani 1 1 d .
H18A H 0.8502 0.0590 0.8126 0.071 Uiso 1 1 calc R
H18B H 0.8133 0.1598 0.8593 0.071 Uiso 1 1 calc R
H18C H 0.9303 0.0965 0.9215 0.071 Uiso 1 1 calc R
C19 C 0.9450(3) 0.1854(3) 0.8166(3) 0.0397(9) Uani 1 1 d .
C20 C 0.6313(5) 0.1921(4) 0.5889(5) 0.094(2) Uani 1 1 d .
H20A H 0.5647 0.1576 0.5379 0.142 Uiso 1 1 calc R
H20B H 0.6192 0.1923 0.6511 0.142 Uiso 1 1 calc R
H20C H 0.7037 0.1540 0.5975 0.142 Uiso 1 1 calc R
C21 C 0.6407(3) 0.2986(4) 0.5597(3) 0.0487(10) Uani 1 1 d .

loop_
_atom_site_aniso_label
_atom_site_aniso_U_11
_atom_site_aniso_U_22
_atom_site_aniso_U_33
_atom_site_aniso_U_23
_atom_site_aniso_U_13
_atom_site_aniso_U_12
Co1 0.0169(3) 0.0125(3) 0.0096(3) -0.0005(2) 0.0023(2) -0.0006(2)
C1 0.0270(16) 0.0193(15) 0.0154(16) -0.0020(12) 0.0036(13) -0.0005(13)
C2 0.0215(15) 0.0154(14) 0.0134(15) -0.0029(12) 0.0041(12) -0.0010(12)
N1 0.0180(12) 0.0165(12) 0.0145(13) 0.0001(10) 0.0042(10) 0.0003(10)
C3 0.0195(15) 0.0138(14) 0.0160(15) -0.0027(12) 0.0048(13) 0.0032(12)
N4 0.055(2) 0.049(2) 0.052(2) 0.0022(17) 0.0232(19) 0.0089(18)
C4 0.0271(17) 0.0185(15) 0.0250(17) -0.0051(13) 0.0036(14) -0.0018(14)
N5 0.056(2) 0.044(2) 0.093(3) 0.007(2) 0.015(2) -0.0086(19)
C5 0.0329(18) 0.0143(15) 0.0314(19) -0.0005(14) 0.0055(15) -0.0016(14)
C6 0.0241(16) 0.0169(15) 0.0244(17) 0.0047(13) 0.0061(14) 0.0010(13)
C7 0.0202(15) 0.0200(15) 0.0150(15) 0.0017(12) 0.0025(13) 0.0023(13)
N2 0.0194(12) 0.0140(12) 0.0155(13) 0.0003(10) 0.0043(11) 0.0016(10)
C8 0.0244(16) 0.0142(14) 0.0150(16) -0.0009(12) 0.0049(13) 0.0028(13)
C9 0.0270(16) 0.0250(16) 0.0156(16) -0.0020(13) 0.0022(13) -0.0008(14)
C10 0.0298(17) 0.0381(19) 0.0152(16) 0.0024(14) 0.0098(14) 0.0012(15)
C11 0.0269(17) 0.0336(18) 0.0266(18) 0.0036(15) 0.0143(15) 0.0006(15)
C12 0.0194(15) 0.0234(16) 0.0169(16) 0.0024(13) 0.0036(13) 0.0004(13)
N3 0.0222(13) 0.0127(12) 0.0139(13) 0.0002(10) 0.0054(11) -0.0008(10)
C13 0.0212(15) 0.0135(14) 0.0122(14) 0.0016(12) 0.0043(12) -0.0033(12)
C14 0.0222(15) 0.0200(15) 0.0150(15) -0.0028(13) 0.0013(13) -0.0036(13)
C15 0.0206(16) 0.0259(17) 0.0248(17) 0.0020(14) 0.0055(14) 0.0035(14)
C16 0.0298(17) 0.0157(15) 0.0236(17) 0.0021(13) 0.0125(14) 0.0031(13)
C17 0.0234(15) 0.0143(14) 0.0130(15) -0.0006(12) 0.0051(12) -0.0028(12)
Cl1 0.0259(4) 0.0185(4) 0.0164(4) -0.0025(3) 0.0053(3) -0.0009(3)
O1 0.0380(13) 0.0242(12) 0.0290(13) -0.0107(10) 0.0080(11) -0.0063(10)
O2 0.0585(17) 0.0245(12) 0.0269(13) 0.0075(10) 0.0052(12) -0.0057(12)
O3 0.0227(12) 0.0542(16) 0.0346(14) -0.0135(12) 0.0049(11) 0.0028(11)
O4 0.0407(14) 0.0328(13) 0.0298(13) -0.0028(10) 0.0199(12) 0.0024(11)
C18 0.053(3) 0.055(2) 0.040(2) -0.0142(19) 0.025(2) -0.008(2)
C19 0.040(2) 0.045(2) 0.035(2) -0.0095(18) 0.0144(19) 0.0017(19)
C20 0.082(4) 0.056(3) 0.156(6) 0.036(4) 0.057(4) 0.016(3)
C21 0.034(2) 0.057(3) 0.053(3) 0.003(2) 0.016(2) 0.002(2)

loop_
_atom_type_symbol
_atom_type_description
_atom_type_scat_dispersion_real
_atom_type_scat_dispersion_imag
_atom_type_scat_source
C C 0.0033 0.0016 'International Tables Vol C Tables 4.2.6.8 and 6.1.1.4'
H H 0.0000 0.0000 'International Tables Vol C Tables 4.2.6.8 and 6.1.1.4'
Cl Cl 0.1484 0.1585 'International Tables Vol C Tables 4.2.6.8 and 6.1.1.4'
Co Co 0.3494 0.9721 'International Tables Vol C Tables 4.2.6.8 and 6.1.1.4'
N N 0.0061 0.0033 'International Tables Vol C Tables 4.2.6.8 and 6.1.1.4'
O O 0.0106 0.0060 'International Tables Vol C Tables 4.2.6.8 and 6.1.1.4'

loop_
_geom_angle_atom_site_label_1
_geom_angle_atom_site_label_2
_geom_angle_atom_site_label_3
_geom_angle
_geom_angle_site_symmetry_1
_geom_angle_site_symmetry_3
N2 Co1 N2 180.00 . 3_566
N2 Co1 N1 87.20(9) . .
N2 Co1 N1 92.80(9) . 3_566
N1 Co1 N1 180.00 . 3_566
N2 Co1 N3 93.16(9) . 3_566
N1 Co1 N3 93.20(9) . 3_566
N2 Co1 N3 86.84(9) . .
N1 Co1 N3 86.80(9) . .
N3 Co1 N3 180.00 3_566 .
C2 C1 H1A 109.5 . .
C2 C1 H1B 109.5 . .
H1A C1 H1B 109.5 . .
C2 C1 H1C 109.5 . .
H1A C1 H1C 109.5 . .
H1B C1 H1C 109.5 . .
C1 C2 C8 110.1(2) . .
C1 C2 C13 109.7(2) . .
C8 C2 C13 108.8(2) . .
C1 C2 C3 110.4(2) . .
C8 C2 C3 108.8(2) . .
C13 C2 C3 109.0(2) . .
C7 N1 C3 118.4(2) . .
C7 N1 Co1 120.54(19) . .
C3 N1 Co1 121.02(19) . .
N1 C3 C4 120.6(3) . .
N1 C3 C2 117.6(2) . .
C4 C3 C2 121.7(3) . .
C5 C4 C3 119.9(3) . .
C5 C4 H4 120.0 . .
C3 C4 H4 120.0 . .
C6 C5 C4 119.2(3) . .
C6 C5 H5 120.4 . .
C4 C5 H5 120.4 . .
C5 C6 C7 118.6(3) . .
C5 C6 H6 120.7 . .
C7 C6 H6 120.7 . .
N1 C7 C6 123.2(3) . .
N1 C7 H7 118.4 . .
C6 C7 H7 118.4 . .
C12 N2 C8 118.8(2) . .
C12 N2 Co1 120.1(2) . .
C8 N2 Co1 120.90(19) . .
N2 C8 C9 120.6(3) . .
N2 C8 C2 117.5(2) . .
C9 C8 C2 121.9(3) . .
C10 C9 C8 120.0(3) . .
C10 C9 H9 120.0 . .
C8 C9 H9 120.0 . .
C9 C10 C11 119.0(3) . .
C9 C10 H10 120.5 . .
C11 C10 H10 120.5 . .
C12 C11 C10 118.6(3) . .
C12 C11 H11 120.7 . .
C10 C11 H11 120.7 . .
N2 C12 C11 122.9(3) . .
N2 C12 H12 118.6 . .
C11 C12 H12 118.6 . .
C13 N3 C17 119.0(2) . .
C13 N3 Co1 119.00(18) . .
C17 N3 Co1 121.95(19) . .
N3 C13 C14 121.1(3) . .
N3 C13 C2 115.9(2) . .
C14 C13 C2 122.9(3) . .
C15 C14 C13 119.5(3) . .
C15 C14 H14 120.3 . .
C13 C14 H14 120.3 . .
C16 C15 C14 119.4(3) . .
C16 C15 H15 120.3 . .
C14 C15 H15 120.3 . .
C15 C16 C17 118.5(3) . .
C15 C16 H16 120.8 . .
C17 C16 H16 120.8 . .
N3 C17 C16 122.6(3) . .
N3 C17 H17 118.7 . .
C16 C17 H17 118.7 . .
O2 Cl1 O4 109.87(14) . .
O2 Cl1 O1 109.41(14) . .
O4 Cl1 O1 109.87(14) . .
O2 Cl1 O3 109.27(15) . .
O4 Cl1 O3 108.91(14) . .
O1 Cl1 O3 109.50(14) . .
C19 C18 H18A 109.5 . .
C19 C18 H18B 109.5 . .
H18A C18 H18B 109.5 . .
C19 C18 H18C 109.5 . .
H18A C18 H18C 109.5 . .
H18B C18 H18C 109.5 . .
N4 C19 C18 178.8(4) . .
C21 C20 H20A 109.5 . .
C21 C20 H20B 109.5 . .
H20A C20 H20B 109.5 . .
C21 C20 H20C 109.5 . .
H20A C20 H20C 109.5 . .
H20B C20 H20C 109.5 . .
N5 C21 C20 177.4(5) . .

loop_
_geom_bond_atom_site_label_1
_geom_bond_atom_site_label_2
_geom_bond_distance
Co1 N2 1.973(2)
Co1 N1 1.975(2)
Co1 N3 2.155(2)
C1 C2 1.532(4)
C1 H1A 0.9800
C1 H1B 0.9800
C1 H1C 0.9800
C2 C8 1.542(4)
C2 C13 1.546(4)
C2 C3 1.547(4)
N1 C7 1.345(4)
N1 C3 1.355(4)
C3 C4 1.389(4)
N4 C19 1.154(5)
C4 C5 1.382(4)
C4 H4 0.9500
N5 C21 1.131(5)
C5 C6 1.371(4)
C5 H5 0.9500
C6 C7 1.375(4)
C6 H6 0.9500
C7 H7 0.9500
N2 C12 1.343(4)
N2 C8 1.359(4)
C8 C9 1.392(4)
C9 C10 1.378(4)
C9 H9 0.9500
C10 C11 1.386(4)
C10 H10 0.9500
C11 C12 1.377(4)
C11 H11 0.9500
C12 H12 0.9500
N3 C13 1.344(4)
N3 C17 1.346(4)
C13 C14 1.392(4)
C14 C15 1.383(4)
C14 H14 0.9500
C15 C16 1.378(4)
C15 H15 0.9500
C16 C17 1.386(4)
C16 H16 0.9500
C17 H17 0.9500
Cl1 O2 1.432(2)
Cl1 O4 1.433(2)
Cl1 O1 1.441(2)
Cl1 O3 1.442(2)
C18 C19 1.419(5)
C18 H18A 0.9800
C18 H18B 0.9800
C18 H18C 0.9800
C20 C21 1.439(6)
C20 H20A 0.9800
C20 H20B 0.9800
C20 H20C 0.9800
